data_7109798
loop_
_publ_author_name
'Yan, Xiao-Sheng'
'Wu, Kun'
'Yuan, Yuan'
'Zhan, Ying'
'Wang, Jin-He'
'Li, Zhao'
'Jiang, Yun-Bao'

_publ_section_title
;
 \b-Turn structure in glycinylphenylalanine dipeptide based N-amidothioureas
;
_journal_coden_ASTM CHCOFS
_journal_issue 79
_journal_name_full
;
 Chemical Communications (Cambridge, United Kingdom)
;
_journal_page_first 8943
_journal_page_last 8945
_journal_paper_doi 10.1039/c3cc44336a
_journal_volume 49
_journal_year 2013
_chemical_formula_sum 'C20 H25 N5 O3'
_chemical_formula_weight 383.45
_space_group_IT_number 19
_symmetry_space_group_name_Hall 'P 2ac 2ab'
_symmetry_space_group_name_H-M 'P 21 21 21'
_atom_sites_solution_hydrogens geom
_atom_sites_solution_primary direct
_atom_sites_solution_secondary difmap
_audit_creation_method SHELXL-97
_cell_angle_alpha 90.00
_cell_angle_beta 90.00
_cell_angle_gamma 90.00
_cell_formula_units_Z 4
_cell_length_a 8.6444(15)
_cell_length_b 15.088(3)
_cell_length_c 15.404(3)
_cell_measurement_temperature 273(2)
_cell_volume 2009.1(7)
_computing_structure_refinement 'SHELXL-97 (Sheldrick, 1997)'
_computing_structure_solution 'SHELXS-97 (Sheldrick, 1990)'
_diffrn_ambient_temperature 273(2)
_diffrn_measured_fraction_theta_full 0.962
_diffrn_measured_fraction_theta_max 0.962
_diffrn_radiation_monochromator graphite
_diffrn_radiation_source 'fine-focus sealed tube'
_diffrn_radiation_type MoK\a
_diffrn_radiation_wavelength 0.71073
_diffrn_reflns_av_R_equivalents 0.0451
_diffrn_reflns_av_sigmaI/netI 0.0505
_diffrn_reflns_limit_h_max 11
_diffrn_reflns_limit_h_min -11
_diffrn_reflns_limit_k_max 20
_diffrn_reflns_limit_k_min -19
_diffrn_reflns_limit_l_max 20
_diffrn_reflns_limit_l_min -16
_diffrn_reflns_number 11532
_diffrn_reflns_theta_full 28.36
_diffrn_reflns_theta_max 28.36
_diffrn_reflns_theta_min 1.89
_exptl_absorpt_coefficient_mu 0.088
_exptl_crystal_density_diffrn 1.268
_exptl_crystal_density_method 'not measured'
_exptl_crystal_F_000 816
_refine_diff_density_max 0.454
_refine_diff_density_min -0.317
_refine_diff_density_rms 0.046
_refine_ls_abs_structure_details 'Flack H D (1983), Acta Cryst. A39, 876-881'
_refine_ls_abs_structure_Flack -1.7(10)
_refine_ls_extinction_method none
_refine_ls_goodness_of_fit_ref 1.033
_refine_ls_hydrogen_treatment mixed
_refine_ls_matrix_type full
_refine_ls_number_parameters 255
_refine_ls_number_reflns 4677
_refine_ls_number_restraints 0
_refine_ls_restrained_S_all 1.033
_refine_ls_R_factor_all 0.0470
_refine_ls_R_factor_gt 0.0443
_refine_ls_shift/su_max 0.002
_refine_ls_shift/su_mean 0.000
_refine_ls_structure_factor_coef Fsqd
_refine_ls_weighting_details 'calc w=1/[\s^2^(Fo^2^)+(0.0761P)^2^+0.0000P] where P=(Fo^2^+2Fc^2^)/3'
_refine_ls_weighting_scheme calc
_refine_ls_wR_factor_gt 0.1172
_refine_ls_wR_factor_ref 0.1193
_reflns_number_gt 4331
_reflns_number_total 4677
_reflns_threshold_expression >2sigma(I)
_cod_data_source_file c3cc44336a_2.txt
_cod_data_source_block m
_cod_original_cell_volume 2009.1(6)
_cod_database_code 7109798

loop_
_symmetry_equiv_pos_as_xyz
'x, y, z'
'-x+1/2, -y, z+1/2'
'x+1/2, -y+1/2, -z'
'-x, y+1/2, -z+1/2'

loop_
_atom_site_label
_atom_site_type_symbol
_atom_site_fract_x
_atom_site_fract_y
_atom_site_fract_z
_atom_site_U_iso_or_equiv
_atom_site_adp_type
_atom_site_occupancy
_atom_site_symmetry_multiplicity
_atom_site_calc_flag
_atom_site_refinement_flags
O O 0.22157(13) 0.82469(8) 0.01614(7) 0.0320(3) Uani 1 1 d .
N N 0.42864(15) 0.73523(8) 0.01432(8) 0.0245(2) Uani 1 1 d .
H H 0.5137 0.7197 0.0389 0.029 Uiso 1 1 calc R
O1 O 0.62598(13) 0.92176(7) 0.00563(7) 0.0306(2) Uani 1 1 d .
C C 0.34554(16) 0.80308(10) 0.04621(9) 0.0233(3) Uani 1 1 d .
O2 O 0.29671(15) 0.70384(8) -0.19710(8) 0.0392(3) Uani 1 1 d .
N1 N 0.48496(15) 0.79773(9) -0.14671(8) 0.0277(3) Uani 1 1 d .
H1 H 0.5397 0.8086 -0.1013 0.033 Uiso 1 1 calc R
N2 N 0.42889(15) 0.94520(8) 0.09792(8) 0.0262(3) Uani 1 1 d .
H2 H 0.3675 0.9834 0.1210 0.031 Uiso 1 1 calc R
C1 C 0.35833(18) 0.90014(10) 0.27684(10) 0.0275(3) Uani 1 1 d .
C2 C 0.41621(17) 0.85252(9) 0.12267(9) 0.0232(3) Uani 1 1 d .
H2A H 0.5189 0.8285 0.1358 0.028 Uiso 1 1 calc R
N3 N 0.37604(15) 0.69036(8) -0.05873(8) 0.0278(3) Uani 1 1 d .
H3 H 0.3410 0.6372 -0.0539 0.033 Uiso 1 1 calc R
C3 C 0.51500(18) 0.85121(10) -0.21989(10) 0.0268(3) Uani 1 1 d .
C4 C 0.37993(17) 0.73112(10) -0.13935(10) 0.0265(3) Uani 1 1 d .
C5 C 0.31051(18) 0.84267(10) 0.20139(9) 0.0283(3) Uani 1 1 d .
H5A H 0.2057 0.8579 0.1846 0.034 Uiso 1 1 calc R
H5B H 0.3106 0.7812 0.2198 0.034 Uiso 1 1 calc R
C6 C 0.61824(19) 0.91998(11) -0.20891(11) 0.0326(3) Uani 1 1 d .
H6 H 0.6670 0.9278 -0.1556 0.039 Uiso 1 1 calc R
C7 C 0.53313(17) 0.97196(10) 0.04054(10) 0.0263(3) Uani 1 1 d .
N6 N 0.42734(19) 1.12132(9) 0.07171(11) 0.0383(3) Uani 1 1 d .
C9 C 0.50190(19) 0.89154(10) 0.31520(10) 0.0311(3) Uani 1 1 d .
H9 H 0.5706 0.8488 0.2950 0.037 Uiso 1 1 calc R
C10 C 0.5292(2) 1.06931(10) 0.01752(12) 0.0356(4) Uani 1 1 d .
H10A H 0.6331 1.0931 0.0221 0.043 Uiso 1 1 calc R
H10B H 0.4965 1.0754 -0.0424 0.043 Uiso 1 1 calc R
C11 C 0.4437(2) 0.83896(12) -0.29989(11) 0.0398(4) Uani 1 1 d .
H11 H 0.3746 0.7925 -0.3082 0.048 Uiso 1 1 calc R
C12 C 0.3009(3) 1.01910(13) 0.37538(13) 0.0477(5) Uani 1 1 d .
H12 H 0.2323 1.0619 0.3954 0.057 Uiso 1 1 calc R
C13 C 0.2585(2) 0.96454(13) 0.30696(11) 0.0403(4) Uani 1 1 d .
H13 H 0.1620 0.9714 0.2812 0.048 Uiso 1 1 calc R
C14 C 0.6499(2) 0.97747(12) -0.27664(12) 0.0389(4) Uani 1 1 d .
H14 H 0.7197 1.0236 -0.2687 0.047 Uiso 1 1 calc R
C15 C 0.5442(2) 0.94605(12) 0.38345(11) 0.0373(4) Uani 1 1 d .
H15 H 0.6409 0.9395 0.4091 0.045 Uiso 1 1 calc R
C16 C 0.4435(2) 1.01033(11) 0.41376(11) 0.0400(4) Uani 1 1 d .
H16 H 0.4720 1.0471 0.4595 0.048 Uiso 1 1 calc R
C17 C 0.5782(2) 0.96659(13) -0.35588(12) 0.0415(4) Uani 1 1 d .
H17 H 0.5978 1.0058 -0.4011 0.050 Uiso 1 1 calc R
C18 C 0.4772(3) 0.89693(14) -0.36716(12) 0.0460(5) Uani 1 1 d .
H18 H 0.4305 0.8886 -0.4209 0.055 Uiso 1 1 calc R
C19 C 0.5048(3) 1.14733(14) 0.15209(15) 0.0530(5) Uani 1 1 d .
H19A H 0.5408 1.0953 0.1818 0.079 Uiso 1 1 calc R
H19B H 0.4333 1.1787 0.1885 0.079 Uiso 1 1 calc R
H19C H 0.5911 1.1850 0.1387 0.079 Uiso 1 1 calc R
C1A C 0.3710(3) 1.19863(13) 0.02557(18) 0.0579(6) Uani 1 1 d .
H1AA H 0.4571 1.2341 0.0071 0.087 Uiso 1 1 calc R
H1AB H 0.3060 1.2329 0.0633 0.087 Uiso 1 1 calc R
H1AC H 0.3126 1.1800 -0.0242 0.087 Uiso 1 1 calc R

loop_
_atom_site_aniso_label
_atom_site_aniso_U_11
_atom_site_aniso_U_22
_atom_site_aniso_U_33
_atom_site_aniso_U_23
_atom_site_aniso_U_13
_atom_site_aniso_U_12
O 0.0290(5) 0.0347(5) 0.0322(6) -0.0031(5) -0.0070(5) 0.0029(4)
N 0.0287(6) 0.0227(5) 0.0221(6) -0.0015(5) -0.0041(5) -0.0003(5)
O1 0.0335(5) 0.0320(5) 0.0264(5) 0.0002(4) 0.0033(4) 0.0050(5)
C 0.0261(7) 0.0233(6) 0.0204(6) 0.0043(5) 0.0008(5) -0.0030(5)
O2 0.0475(7) 0.0402(6) 0.0301(6) -0.0040(5) -0.0065(5) -0.0149(5)
N1 0.0292(6) 0.0312(6) 0.0226(6) -0.0006(5) -0.0037(5) -0.0042(5)
N2 0.0294(6) 0.0223(5) 0.0268(6) 0.0002(5) 0.0032(5) 0.0004(5)
C1 0.0360(8) 0.0268(7) 0.0198(6) 0.0024(6) 0.0033(6) -0.0016(6)
C2 0.0255(7) 0.0219(6) 0.0221(6) 0.0010(5) -0.0003(5) -0.0004(5)
N3 0.0346(7) 0.0213(6) 0.0274(6) -0.0040(5) -0.0017(5) -0.0064(5)
C3 0.0287(7) 0.0271(7) 0.0248(7) -0.0003(6) 0.0010(6) 0.0016(6)
C4 0.0281(7) 0.0237(6) 0.0277(7) -0.0060(6) 0.0007(6) -0.0001(6)
C5 0.0319(7) 0.0292(7) 0.0239(7) -0.0004(6) 0.0028(6) -0.0039(6)
C6 0.0336(8) 0.0364(8) 0.0277(7) -0.0008(6) -0.0018(6) -0.0047(7)
C7 0.0278(7) 0.0276(7) 0.0234(7) 0.0014(6) -0.0041(5) -0.0032(6)
N6 0.0422(8) 0.0256(6) 0.0472(8) 0.0014(6) 0.0062(7) 0.0026(6)
C9 0.0350(8) 0.0289(7) 0.0295(7) 0.0005(6) 0.0001(7) 0.0037(6)
C10 0.0395(8) 0.0273(7) 0.0399(9) 0.0052(7) 0.0084(7) -0.0019(6)
C11 0.0482(10) 0.0423(9) 0.0288(8) 0.0023(7) -0.0075(7) -0.0126(8)
C12 0.0588(12) 0.0465(10) 0.0378(9) -0.0135(8) -0.0039(9) 0.0195(9)
C13 0.0392(9) 0.0480(9) 0.0336(8) -0.0087(8) -0.0065(7) 0.0143(8)
C14 0.0386(9) 0.0387(9) 0.0392(9) 0.0062(8) 0.0005(8) -0.0098(7)
C15 0.0392(9) 0.0396(8) 0.0330(8) -0.0007(7) -0.0091(7) 0.0030(7)
C16 0.0598(11) 0.0320(8) 0.0282(8) -0.0067(7) -0.0069(8) 0.0031(8)
C17 0.0477(10) 0.0449(9) 0.0319(8) 0.0120(8) 0.0001(8) -0.0041(8)
C18 0.0550(11) 0.0540(11) 0.0292(8) 0.0079(8) -0.0077(8) -0.0101(9)
C19 0.0588(12) 0.0390(10) 0.0611(13) -0.0172(10) 0.0010(10) 0.0020(9)
C1A 0.0637(13) 0.0348(9) 0.0752(15) 0.0142(10) 0.0163(12) 0.0139(9)

loop_
_atom_type_symbol
_atom_type_description
_atom_type_scat_dispersion_real
_atom_type_scat_dispersion_imag
_atom_type_scat_source
C C 0.0033 0.0016 'International Tables Vol C Tables 4.2.6.8 and 6.1.1.4'
H H 0.0000 0.0000 'International Tables Vol C Tables 4.2.6.8 and 6.1.1.4'
N N 0.0061 0.0033 'International Tables Vol C Tables 4.2.6.8 and 6.1.1.4'
O O 0.0106 0.0060 'International Tables Vol C Tables 4.2.6.8 and 6.1.1.4'

loop_
_geom_angle_atom_site_label_1
_geom_angle_atom_site_label_2
_geom_angle_atom_site_label_3
_geom_angle
C N N3 119.49(12)
O C N 122.55(14)
O C C2 121.24(14)
N C C2 116.21(12)
C4 N1 C3 127.79(13)
C7 N2 C2 121.29(13)
C13 C1 C9 118.97(15)
C13 C1 C5 119.52(14)
C9 C1 C5 121.49(14)
N2 C2 C 107.39(11)
N2 C2 C5 110.33(12)
C C2 C5 109.08(12)
C4 N3 N 120.09(11)
C6 C3 C11 119.70(14)
C6 C3 N1 116.85(13)
C11 C3 N1 123.43(14)
O2 C4 N1 125.77(15)
O2 C4 N3 119.40(13)
N1 C4 N3 114.77(13)
C1 C5 C2 113.11(12)
C3 C6 C14 120.46(15)
O1 C7 N2 123.28(14)
O1 C7 C10 120.77(14)
N2 C7 C10 115.92(14)
C10 N6 C1A 111.00(16)
C10 N6 C19 110.87(16)
C1A N6 C19 110.68(16)
C1 C9 C15 120.46(15)
N6 C10 C7 113.96(14)
C18 C11 C3 119.09(16)
C16 C12 C13 120.49(18)
C1 C13 C12 120.54(17)
C17 C14 C6 120.27(16)
C9 C15 C16 120.41(16)
C12 C16 C15 119.12(16)
C18 C17 C14 119.18(16)
C17 C18 C11 121.28(17)

loop_
_geom_bond_atom_site_label_1
_geom_bond_atom_site_label_2
_geom_bond_distance
O C 1.2121(18)
N C 1.3436(19)
N N3 1.3897(16)
O1 C7 1.2276(19)
C C2 1.522(2)
O2 C4 1.2158(18)
N1 C4 1.3591(19)
N1 C3 1.4104(19)
N2 C7 1.325(2)
N2 C2 1.4534(17)
C1 C13 1.380(2)
C1 C9 1.381(2)
C1 C5 1.508(2)
C2 C5 1.5257(19)
N3 C4 1.386(2)
C3 C6 1.379(2)
C3 C11 1.390(2)
C6 C14 1.384(2)
C7 C10 1.511(2)
N6 C10 1.445(2)
N6 C1A 1.450(2)
N6 C19 1.461(3)
C9 C15 1.384(2)
C11 C18 1.387(2)
C12 C16 1.373(3)
C12 C13 1.387(3)
C14 C17 1.379(3)
C15 C16 1.384(3)
C17 C18 1.377(3)
